data_4089020
loop_
_publ_author_name
'Anisimova, Tatyana B.'
'Kinzhalov, Mikhail A.'
'Kuznetsov, Maxim L.'
'Guedes da Silva, M. F\'atima C.'
'Zolotarev, Andrey A.'
'Kukushkin, Vadim Yu.'
'Pombeiro, Armando J. L.'
'Luzyanin, Konstantin V.'

_publ_section_title
;
 1,3-Dipolar Cycloaddition of Nitrones to Gold(III)-Bound Isocyanides
;
_journal_issue 20
_journal_name_full Organometallics
_journal_page_first 3569
_journal_paper_doi 10.1021/acs.organomet.6b00635
_journal_volume 35
_journal_year 2016
_chemical_formula_moiety 'C11 H20 Au Cl3 N2 O'
_chemical_formula_sum 'C11 H20 Au Cl3 N2 O'
_chemical_formula_weight 499.61
_space_group_crystal_system monoclinic
_space_group_IT_number 14
_space_group_name_Hall '-P 2ybc'
_space_group_name_H-M_alt 'P 1 21/c 1'
_atom_sites_solution_hydrogens geom
_audit_creation_method SHELXL-2014/7
_cell_angle_alpha 90
_cell_angle_beta 94.468(5)
_cell_angle_gamma 90
_cell_formula_units_Z 4
_cell_length_a 8.5106(13)
_cell_length_b 17.114(2)
_cell_length_c 12.1496(17)
_cell_measurement_reflns_used 9910
_cell_measurement_temperature 150(2)
_cell_measurement_theta_max 28.26
_cell_measurement_theta_min 2.38
_cell_volume 1764.2(4)
_computing_cell_refinement 'Bruker SAINT'
_computing_data_collection 'Bruker APEX2'
_computing_data_reduction 'Bruker SAINT'
_computing_structure_refinement 'SHELXL-2014/7 (Sheldrick, 2014)'
_diffrn_ambient_temperature 150(2)
_diffrn_measured_fraction_theta_full 0.999
_diffrn_measured_fraction_theta_max 0.997
_diffrn_measurement_device_type 'Bruker APEX-II CCD'
_diffrn_measurement_method '\f and \w scans'
_diffrn_radiation_monochromator graphite
_diffrn_radiation_source 'sealed tube'
_diffrn_radiation_type MoK\a
_diffrn_radiation_wavelength 0.71073
_diffrn_reflns_av_R_equivalents 0.1010
_diffrn_reflns_av_unetI/netI 0.0796
_diffrn_reflns_Laue_measured_fraction_full 0.999
_diffrn_reflns_Laue_measured_fraction_max 0.997
_diffrn_reflns_limit_h_max 14
_diffrn_reflns_limit_h_min -13
_diffrn_reflns_limit_k_max 28
_diffrn_reflns_limit_k_min -28
_diffrn_reflns_limit_l_max 20
_diffrn_reflns_limit_l_min -20
_diffrn_reflns_number 46337
_diffrn_reflns_point_group_measured_fraction_full 0.999
_diffrn_reflns_point_group_measured_fraction_max 0.997
_diffrn_reflns_theta_full 25.242
_diffrn_reflns_theta_max 36.103
_diffrn_reflns_theta_min 2.400
_exptl_absorpt_coefficient_mu 8.784
_exptl_absorpt_correction_T_max 0.429
_exptl_absorpt_correction_T_min 0.322
_exptl_absorpt_correction_type multi-scan
_exptl_absorpt_process_details sadabs
_exptl_crystal_colour yellow
_exptl_crystal_density_diffrn 1.881
_exptl_crystal_description prism
_exptl_crystal_F_000 952
_exptl_crystal_size_max 0.203
_exptl_crystal_size_mid 0.112
_exptl_crystal_size_min 0.096
_refine_diff_density_max 1.951
_refine_diff_density_min -1.424
_refine_diff_density_rms 0.225
_refine_ls_extinction_method none
_refine_ls_goodness_of_fit_ref 0.968
_refine_ls_hydrogen_treatment constr
_refine_ls_matrix_type full
_refine_ls_number_parameters 163
_refine_ls_number_reflns 8395
_refine_ls_number_restraints 0
_refine_ls_restrained_S_all 0.968
_refine_ls_R_factor_all 0.0804
_refine_ls_R_factor_gt 0.0400
_refine_ls_shift/su_max 0.001
_refine_ls_shift/su_mean 0.000
_refine_ls_structure_factor_coef Fsqd
_refine_ls_weighting_details 'w=1/[\s^2^(Fo^2^)+(0.0254P)^2^+1.7669P] where P=(Fo^2^+2Fc^2^)/3'
_refine_ls_weighting_scheme calc
_refine_ls_wR_factor_gt 0.0756
_refine_ls_wR_factor_ref 0.0875
_reflns_Friedel_coverage 0.000
_reflns_number_gt 5634
_reflns_number_total 8395
_reflns_threshold_expression 'I > 2\s(I)'
_cod_data_source_file om6b00635_si_002.cif
_cod_data_source_block Compound8
_cod_original_sg_symbol_H-M 'P 21/c'
_cod_database_code 4089020
_shelx_shelxl_version_number 2014/7
_shelx_space_group_comment
;
The symmetry employed for this shelxl refinement is uniquely defined
by the following loop, which should always be used as a source of
symmetry information in preference to the above space-group names.
They are only intended as comments.
;
_shelx_estimated_absorpt_t_min 0.269
_shelx_estimated_absorpt_t_max 0.486

loop_
_space_group_symop_operation_xyz
'x, y, z'
'-x, y+1/2, -z+1/2'
'-x, -y, -z'
'x, -y-1/2, z-1/2'

loop_
_atom_site_label
_atom_site_type_symbol
_atom_site_fract_x
_atom_site_fract_y
_atom_site_fract_z
_atom_site_U_iso_or_equiv
_atom_site_adp_type
_atom_site_occupancy
_atom_site_site_symmetry_order
_atom_site_calc_flag
_atom_site_refinement_flags_posn
_atom_site_refinement_flags_adp
Au1 Au 0.67948(2) 0.04550(2) 0.74377(2) 0.01824(4) Uani 1 1 d . .
Cl2 Cl 0.85724(14) 0.05446(6) 0.61301(9) 0.0283(2) Uani 1 1 d . .
Cl3 Cl 0.50344(14) 0.04671(6) 0.87585(9) 0.0297(2) Uani 1 1 d . .
Cl1 Cl 0.71961(15) -0.08745(6) 0.76278(11) 0.0326(3) Uani 1 1 d . .
N1 N 0.5557(4) 0.20403(17) 0.6677(3) 0.0165(6) Uani 1 1 d . .
O1 O 0.7468(4) 0.19998(15) 0.7988(2) 0.0208(6) Uani 1 1 d . .
C4 C 0.3926(6) 0.2388(3) 0.4979(4) 0.0322(11) Uani 1 1 d . .
H4A H 0.4832 0.2328 0.4536 0.048 Uiso 1 1 calc R U
H4B H 0.2953 0.2272 0.4523 0.048 Uiso 1 1 calc R U
H4C H 0.3887 0.2926 0.5253 0.048 Uiso 1 1 calc R U
C9 C 0.8368(5) 0.3328(2) 0.7859(3) 0.0190(8) Uani 1 1 d . .
C8 C 0.8786(5) 0.3182(3) 0.6674(4) 0.0238(8) Uani 1 1 d . .
H8A H 0.9449 0.3610 0.6417 0.029 Uiso 1 1 calc R U
H8B H 0.9357 0.2682 0.6619 0.029 Uiso 1 1 calc R U
C7 C 0.7199(5) 0.3155(2) 0.6001(3) 0.0220(8) Uani 1 1 d . .
H7A H 0.7228 0.2788 0.5374 0.026 Uiso 1 1 calc R U
H7B H 0.6895 0.3679 0.5713 0.026 Uiso 1 1 calc R U
N2 N 0.6919(4) 0.28445(18) 0.7947(3) 0.0183(7) Uani 1 1 d . .
C2 C 0.6047(5) 0.2868(2) 0.6835(3) 0.0169(7) Uani 1 1 d . .
H2 H 0.5108 0.3219 0.6835 0.020 Uiso 1 1 calc R U
C5 C 0.4213(6) 0.0997(3) 0.5516(4) 0.0340(11) Uani 1 1 d . .
H5A H 0.5111 0.0962 0.5060 0.051 Uiso 1 1 calc R U
H5B H 0.4365 0.0632 0.6136 0.051 Uiso 1 1 calc R U
H5C H 0.3242 0.0864 0.5069 0.051 Uiso 1 1 calc R U
C10 C 0.7811(6) 0.4165(2) 0.8031(4) 0.0292(10) Uani 1 1 d . .
H10A H 0.8699 0.4526 0.7985 0.044 Uiso 1 1 calc R U
H10B H 0.6978 0.4297 0.7459 0.044 Uiso 1 1 calc R U
H10C H 0.7399 0.4210 0.8760 0.044 Uiso 1 1 calc R U
C1 C 0.6492(5) 0.1610(2) 0.7309(3) 0.0175(7) Uani 1 1 d . .
C3 C 0.4089(5) 0.1825(2) 0.5955(3) 0.0197(8) Uani 1 1 d . .
C6 C 0.2713(5) 0.1898(3) 0.6662(4) 0.0326(11) Uani 1 1 d . .
H6A H 0.1736 0.1763 0.6224 0.049 Uiso 1 1 calc R U
H6B H 0.2865 0.1542 0.7294 0.049 Uiso 1 1 calc R U
H6C H 0.2647 0.2436 0.6929 0.049 Uiso 1 1 calc R U
C11 C 0.9635(5) 0.3103(3) 0.8758(4) 0.0285(10) Uani 1 1 d . .
H11A H 1.0575 0.3425 0.8689 0.043 Uiso 1 1 calc R U
H11B H 0.9239 0.3189 0.9484 0.043 Uiso 1 1 calc R U
H11C H 0.9907 0.2551 0.8679 0.043 Uiso 1 1 calc R U

loop_
_atom_site_aniso_label
_atom_site_aniso_U_11
_atom_site_aniso_U_22
_atom_site_aniso_U_33
_atom_site_aniso_U_23
_atom_site_aniso_U_13
_atom_site_aniso_U_12
Au1 0.01881(7) 0.01667(6) 0.01911(7) 0.00242(6) 0.00061(5) -0.00050(6)
Cl2 0.0269(5) 0.0322(5) 0.0268(5) 0.0050(4) 0.0083(4) 0.0026(4)
Cl3 0.0310(6) 0.0337(5) 0.0254(5) 0.0008(4) 0.0091(4) -0.0052(5)
Cl1 0.0352(6) 0.0183(4) 0.0449(7) 0.0059(4) 0.0075(5) 0.0016(4)
N1 0.0160(15) 0.0174(13) 0.0157(14) -0.0007(11) -0.0012(12) 0.0005(12)
O1 0.0209(15) 0.0191(12) 0.0212(14) 0.0001(10) -0.0054(12) -0.0010(11)
C4 0.027(2) 0.035(2) 0.032(2) 0.0029(19) -0.013(2) -0.0020(19)
C9 0.0144(18) 0.0211(17) 0.0208(18) 0.0003(14) -0.0018(15) -0.0046(14)
C8 0.018(2) 0.028(2) 0.026(2) 0.0039(16) 0.0038(17) -0.0033(16)
C7 0.024(2) 0.0258(18) 0.0157(17) 0.0023(14) 0.0002(16) -0.0035(16)
N2 0.0185(16) 0.0174(14) 0.0186(15) -0.0021(11) -0.0014(13) 0.0004(12)
C2 0.0120(17) 0.0180(16) 0.0205(18) -0.0002(13) -0.0009(14) 0.0024(13)
C5 0.031(3) 0.030(2) 0.038(3) -0.0115(19) -0.014(2) 0.002(2)
C10 0.029(2) 0.024(2) 0.033(2) -0.0040(17) -0.003(2) -0.0013(18)
C1 0.0164(18) 0.0189(16) 0.0168(17) -0.0015(13) -0.0004(14) -0.0004(13)
C3 0.0145(18) 0.0236(17) 0.0200(18) -0.0024(14) -0.0055(15) -0.0004(15)
C6 0.020(2) 0.038(2) 0.039(3) -0.010(2) -0.001(2) -0.0031(19)
C11 0.020(2) 0.033(2) 0.032(2) 0.0029(18) -0.0068(18) -0.0057(18)

loop_
_atom_type_symbol
_atom_type_description
_atom_type_scat_dispersion_real
_atom_type_scat_dispersion_imag
_atom_type_scat_source
C C 0.0033 0.0016 'International Tables Vol C Tables 4.2.6.8 and 6.1.1.4'
H H 0.0000 0.0000 'International Tables Vol C Tables 4.2.6.8 and 6.1.1.4'
N N 0.0061 0.0033 'International Tables Vol C Tables 4.2.6.8 and 6.1.1.4'
O O 0.0106 0.0060 'International Tables Vol C Tables 4.2.6.8 and 6.1.1.4'
Cl Cl 0.1484 0.1585 'International Tables Vol C Tables 4.2.6.8 and 6.1.1.4'
Au Au -2.0133 8.8022 'International Tables Vol C Tables 4.2.6.8 and 6.1.1.4'

loop_
_geom_angle_atom_site_label_1
_geom_angle_atom_site_label_2
_geom_angle_atom_site_label_3
_geom_angle
C1 Au1 Cl3 87.61(12)
C1 Au1 Cl2 88.13(12)
Cl3 Au1 Cl2 175.60(4)
C1 Au1 Cl1 178.39(11)
Cl3 Au1 Cl1 92.22(4)
Cl2 Au1 Cl1 92.00(4)
C1 N1 C2 108.2(3)
C1 N1 C3 130.3(3)
C2 N1 C3 121.2(3)
C1 O1 N2 106.6(3)
C3 C4 H4A 109.5
C3 C4 H4B 109.5
H4A C4 H4B 109.5
C3 C4 H4C 109.5
H4A C4 H4C 109.5
H4B C4 H4C 109.5
N2 C9 C10 104.1(3)
N2 C9 C11 110.5(3)
C10 C9 C11 110.4(3)
N2 C9 C8 103.3(3)
C10 C9 C8 112.3(4)
C11 C9 C8 115.4(4)
C7 C8 C9 104.4(3)
C7 C8 H8A 110.9
C9 C8 H8A 110.9
C7 C8 H8B 110.9
C9 C8 H8B 110.9
H8A C8 H8B 108.9
C8 C7 C2 103.8(3)
C8 C7 H7A 111.0
C2 C7 H7A 111.0
C8 C7 H7B 111.0
C2 C7 H7B 111.0
H7A C7 H7B 109.0
C2 N2 C9 105.9(3)
C2 N2 O1 100.7(2)
C9 N2 O1 106.0(3)
N1 C2 N2 101.9(3)
N1 C2 C7 113.9(3)
N2 C2 C7 107.9(3)
N1 C2 H2 110.9
N2 C2 H2 110.9
C7 C2 H2 110.9
C3 C5 H5A 109.5
C3 C5 H5B 109.5
H5A C5 H5B 109.5
C3 C5 H5C 109.5
H5A C5 H5C 109.5
H5B C5 H5C 109.5
C9 C10 H10A 109.5
C9 C10 H10B 109.5
H10A C10 H10B 109.5
C9 C10 H10C 109.5
H10A C10 H10C 109.5
H10B C10 H10C 109.5
N1 C1 O1 114.6(3)
N1 C1 Au1 132.8(3)
O1 C1 Au1 112.5(3)
C6 C3 N1 106.9(3)
C6 C3 C5 110.8(4)
N1 C3 C5 110.7(3)
C6 C3 C4 111.2(4)
N1 C3 C4 108.5(3)
C5 C3 C4 108.7(4)
C3 C6 H6A 109.5
C3 C6 H6B 109.5
H6A C6 H6B 109.5
C3 C6 H6C 109.5
H6A C6 H6C 109.5
H6B C6 H6C 109.5
C9 C11 H11A 109.5
C9 C11 H11B 109.5
H11A C11 H11B 109.5
C9 C11 H11C 109.5
H11A C11 H11C 109.5
H11B C11 H11C 109.5

loop_
_geom_bond_atom_site_label_1
_geom_bond_atom_site_label_2
_geom_bond_distance
Au1 C1 1.999(4)
Au1 Cl3 2.2793(12)
Au1 Cl2 2.2826(12)
Au1 Cl1 2.3098(11)
N1 C1 1.292(5)
N1 C2 1.485(5)
N1 C3 1.515(5)
O1 C1 1.307(4)
O1 N2 1.519(4)
C4 C3 1.526(6)
C4 H4A 0.9800
C4 H4B 0.9800
C4 H4C 0.9800
C9 N2 1.496(5)
C9 C10 1.528(6)
C9 C11 1.524(6)
C9 C8 1.529(6)
C8 C7 1.524(6)
C8 H8A 0.9900
C8 H8B 0.9900
C7 C2 1.543(6)
C7 H7A 0.9900
C7 H7B 0.9900
N2 C2 1.491(5)
C2 H2 1.0000
C5 C3 1.520(6)
C5 H5A 0.9800
C5 H5B 0.9800
C5 H5C 0.9800
C10 H10A 0.9800
C10 H10B 0.9800
C10 H10C 0.9800
C3 C6 1.510(6)
C6 H6A 0.9800
C6 H6B 0.9800
C6 H6C 0.9800
C11 H11A 0.9800
C11 H11B 0.9800
C11 H11C 0.9800

loop_
_geom_hbond_atom_site_label_D
_geom_hbond_atom_site_label_H
_geom_hbond_atom_site_label_A
_geom_hbond_distance_DH
_geom_hbond_distance_HA
_geom_hbond_distance_DA
_geom_hbond_angle_DHA
_geom_hbond_site_symmetry_A
C2 H2 Cl1 1.00 2.62 3.600(4) 165.6 2_656
C10 H10B Cl3 0.98 2.96 3.838(5) 150.5 2_656
C6 H6C Cl1 0.98 2.94 3.908(5) 169.0 2_656
C11 H11A Cl1 0.98 2.84 3.725(5) 150.5 2_756

loop_
_geom_torsion_atom_site_label_1
_geom_torsion_atom_site_label_2
_geom_torsion_atom_site_label_3
_geom_torsion_atom_site_label_4
_geom_torsion
N2 C9 C8 C7 38.6(4)
C10 C9 C8 C7 -72.9(4)
C11 C9 C8 C7 159.3(3)
C9 C8 C7 C2 -28.0(4)
C10 C9 N2 C2 83.5(4)
C11 C9 N2 C2 -158.0(3)
C8 C9 N2 C2 -34.0(4)
C10 C9 N2 O1 -170.1(3)
C11 C9 N2 O1 -51.6(4)
C8 C9 N2 O1 72.5(3)
C1 O1 N2 C2 -24.2(4)
C1 O1 N2 C9 -134.4(3)
C1 N1 C2 N2 -22.5(4)
C3 N1 C2 N2 152.3(3)
C1 N1 C2 C7 93.4(4)
C3 N1 C2 C7 -91.9(4)
C9 N2 C2 N1 136.9(3)
O1 N2 C2 N1 26.6(3)
C9 N2 C2 C7 16.7(4)
O1 N2 C2 C7 -93.6(3)
C8 C7 C2 N1 -105.0(4)
C8 C7 C2 N2 7.3(4)
C2 N1 C1 O1 7.2(5)
C3 N1 C1 O1 -166.9(4)
C2 N1 C1 Au1 -170.9(3)
C3 N1 C1 Au1 15.0(7)
N2 O1 C1 N1 11.3(5)
N2 O1 C1 Au1 -170.2(2)
C1 N1 C3 C6 89.1(5)
C2 N1 C3 C6 -84.3(4)
C1 N1 C3 C5 -31.7(6)
C2 N1 C3 C5 154.9(4)
C1 N1 C3 C4 -150.8(4)
C2 N1 C3 C4 35.7(5)
